data_7250902
loop_
_publ_author_name
'Kim, Sun Ha'
'Shin, Daiha'
'Ko, Yoon-Joo'
'Lim, Ae Ran'

_publ_section_title
;
 Comprehensive study of organic--inorganic hybrid [N(C2H5)4]2CdBr4:
 crystal structure, phase transitions, and structural geometry
;
_journal_issue 42
_journal_name_full 'RSC Advances'
_journal_page_first 34939
_journal_page_last 34947
_journal_paper_doi 10.1039/D5RA05828G
_journal_volume 15
_journal_year 2025
_chemical_formula_moiety '(N0)1/2, (C0 N0), (Br4 Cd), (C9 H20 N2), (C8 H20 N)'
_chemical_formula_sum 'C13 H30 Br4 Cd N4'
_chemical_formula_weight 674.45
_space_group_crystal_system tetragonal
_space_group_IT_number 113
_space_group_name_Hall 'P -4 2ab'
_space_group_name_H-M_alt 'P -4 21 m'
_atom_sites_solution_hydrogens geom
_audit_creation_method SHELXL-2019/1
_audit_update_record
;
2025-08-01 deposited with the CCDC.	2025-09-10 downloaded from the CCDC.
;
_cell_angle_alpha 90
_cell_angle_beta 90
_cell_angle_gamma 90
_cell_formula_units_Z 4
_cell_length_a 13.4605(3)
_cell_length_b 13.4605(3)
_cell_length_c 14.4058(4)
_cell_measurement_temperature 273(2)
_cell_volume 2610.12(11)
_computing_structure_refinement 'SHELXL-2019/1 (Sheldrick, 2019)'
_diffrn_ambient_temperature 273(2)
_diffrn_measured_fraction_theta_full 0.993
_diffrn_measured_fraction_theta_max 0.996
_diffrn_radiation_type MoK\a
_diffrn_radiation_wavelength 0.71073
_diffrn_reflns_av_R_equivalents 0.0711
_diffrn_reflns_av_unetI/netI 0.0522
_diffrn_reflns_Laue_measured_fraction_full 0.993
_diffrn_reflns_Laue_measured_fraction_max 0.996
_diffrn_reflns_limit_h_max 19
_diffrn_reflns_limit_h_min -19
_diffrn_reflns_limit_k_max 20
_diffrn_reflns_limit_k_min -20
_diffrn_reflns_limit_l_max 21
_diffrn_reflns_limit_l_min -21
_diffrn_reflns_number 66529
_diffrn_reflns_point_group_measured_fraction_full 0.993
_diffrn_reflns_point_group_measured_fraction_max 0.996
_diffrn_reflns_theta_full 25.242
_diffrn_reflns_theta_max 32.039
_diffrn_reflns_theta_min 2.071
_exptl_absorpt_coefficient_mu 6.962
_exptl_crystal_density_diffrn 1.716
_exptl_crystal_F_000 1296
_exptl_crystal_size_max 0.503
_exptl_crystal_size_mid 0.330
_exptl_crystal_size_min 0.205
_refine_diff_density_max 1.313
_refine_diff_density_min -1.389
_refine_diff_density_rms 0.326
_refine_ls_abs_structure_details
;
 Flack x determined using 856 quotients [(I+)-(I-)]/[(I+)+(I-)]
 (Parsons, Flack and Wagner, Acta Cryst. B69 (2013) 249-259).
;
_refine_ls_abs_structure_Flack 0.053(6)
_refine_ls_extinction_method none
_refine_ls_goodness_of_fit_ref 1.165
_refine_ls_hydrogen_treatment constr
_refine_ls_matrix_type full
_refine_ls_number_parameters 122
_refine_ls_number_reflns 4779
_refine_ls_number_restraints 0
_refine_ls_restrained_S_all 1.165
_refine_ls_R_factor_all 0.1399
_refine_ls_R_factor_gt 0.0637
_refine_ls_shift/su_max 6.542
_refine_ls_shift/su_mean 0.163
_refine_ls_structure_factor_coef Fsqd
_refine_ls_weighting_details 'w=1/[\s^2^(Fo^2^)+(0.1000P)^2^] where P=(Fo^2^+2Fc^2^)/3'
_refine_ls_weighting_scheme calc
_refine_ls_wR_factor_gt 0.1709
_refine_ls_wR_factor_ref 0.2039
_reflns_Friedel_coverage 0.809
_reflns_Friedel_fraction_full 0.993
_reflns_Friedel_fraction_max 0.996
_reflns_number_gt 2512
_reflns_number_total 4779
_reflns_threshold_expression 'I > 2\s(I)'
_cod_data_source_file d5ra05828g2.cif
_cod_data_source_block 20241104_Br4Cd_2_0m_a
_cod_original_cell_volume 2610.12(14)
_cod_database_code 7250902
_shelx_shelxl_version_number 2019/1
_shelx_space_group_comment
;
The symmetry employed for this shelxl refinement is uniquely defined
by the following loop, which should always be used as a source of
symmetry information in preference to the above space-group names.
They are only intended as comments.
;
_shelx_estimated_absorpt_t_min 0.128
_shelx_estimated_absorpt_t_max 0.329

loop_
_space_group_symop_operation_xyz
'x, y, z'
'y, -x, -z'
'-y, x, -z'
'x+1/2, -y+1/2, -z'
'-x+1/2, y+1/2, -z'
'-x, -y, z'
'-y+1/2, -x+1/2, z'
'y+1/2, x+1/2, z'

loop_
_atom_site_label
_atom_site_type_symbol
_atom_site_fract_x
_atom_site_fract_y
_atom_site_fract_z
_atom_site_U_iso_or_equiv
_atom_site_adp_type
_atom_site_occupancy
_atom_site_site_symmetry_order
_atom_site_calc_flag
_atom_site_refinement_flags_posn
_atom_site_refinement_flags_adp
_atom_site_refinement_flags_occupancy
_atom_site_disorder_assembly
_atom_site_disorder_group
Cd1 Cd 0.74742(5) 0.75258(5) 0.27265(7) 0.0527(3) Uani 1 2 d S T P . .
Br1 Br 0.79625(13) 0.92982(9) 0.22037(10) 0.0900(5) Uani 1 1 d . . . . .
Br2 Br 0.87021(11) 0.62979(11) 0.19644(13) 0.0816(6) Uani 1 2 d S T P . .
Br3 Br 0.75548(11) 0.74452(11) 0.45185(10) 0.0753(5) Uani 1 2 d S T P . .
N006 N 0.500000 1.000000 0.4911(16) 0.073(6) Uani 1 4 d S T P . .
N00B N 0.5934(14) 0.9066(14) 0.625(2) 0.130(9) Uani 1 2 d S T P . .
N00E N 0.407(3) 0.907(3) 0.360(3) 0.24(3) Uani 1 2 d S T P . .
N1 N 0.7088(6) 0.7912(6) 0.9212(7) 0.050(3) Uani 1 2 d S T P . .
N2 N 0.500000 0.500000 0.500000 0.044(4) Uani 1 4 d S T P . .
C1 C 0.8329(17) 0.6671(17) 0.863(3) 0.151(14) Uani 1 2 d S T P . .
H9 H 0.864897 0.606721 0.881878 0.226 Uiso 0.5 1 calc R U P . .
H10 H 0.881268 0.711523 0.836944 0.226 Uiso 0.5 1 calc R U P . .
H1 H 0.783184 0.652408 0.817144 0.226 Uiso 0.5 1 calc R U P . .
C2 C 0.7822(11) 0.7178(11) 0.9499(17) 0.089(6) Uani 1 2 d S T P . .
H11 H 0.750244 0.667293 0.987556 0.106 Uiso 0.5 1 calc R U P . .
H8 H 0.832707 0.749756 0.987556 0.106 Uiso 0.5 1 calc R U P . .
C3 C 0.6713(13) 0.8287(13) 1.0118(14) 0.096(7) Uani 1 2 d S T P . .
H15 H 0.644880 0.772967 1.046579 0.115 Uiso 0.5 1 calc R U P . .
H12 H 0.727033 0.855120 1.046579 0.115 Uiso 0.5 1 calc R U P . .
C4 C 0.5938(15) 0.9062(15) 1.006(3) 0.157(14) Uani 1 2 d S T P . .
H2 H 0.536075 0.884748 1.039914 0.235 Uiso 0.5 1 calc R U P . .
H13 H 0.576560 0.917418 0.942552 0.235 Uiso 1 2 calc R U P . .
H14 H 0.618539 0.966659 1.033033 0.235 Uiso 0.5 1 calc R U P . .
C5 C 0.5728(13) 0.6612(14) 0.9153(14) 0.108(6) Uani 1 1 d . . . . .
H5 H 0.610381 0.640335 0.968492 0.161 Uiso 1 1 calc R U . . .
H4 H 0.564738 0.606168 0.873601 0.161 Uiso 1 1 calc R U . . .
H3 H 0.508659 0.684283 0.934995 0.161 Uiso 1 1 calc R U . . .
C6 C 0.6279(11) 0.7455(13) 0.8657(8) 0.085(4) Uani 1 1 d . . . . .
H7 H 0.655860 0.719758 0.808463 0.102 Uiso 1 1 calc R U . . .
H6 H 0.580368 0.796702 0.849298 0.102 Uiso 1 1 calc R U . . .
C7 C 0.861(14) 0.639(14) 0.720(6) 1.4(3) Uani 1 2 d S T P . .
C8 C 0.5409(11) 0.4172(12) 0.4414(10) 0.080(4) Uani 1 1 d . . . . .
H20 H 0.486555 0.386071 0.408065 0.096 Uiso 1 1 calc R U . . .
H16 H 0.570043 0.367500 0.481805 0.096 Uiso 1 1 calc R U . . .
C9 C 0.6198(11) 0.4515(14) 0.3709(10) 0.089(5) Uani 1 1 d . . . . .
H18 H 0.611155 0.521007 0.358210 0.134 Uiso 1 1 calc R U . . .
H19 H 0.612632 0.414416 0.314381 0.134 Uiso 1 1 calc R U . . .
H17 H 0.684913 0.440536 0.396145 0.134 Uiso 1 1 calc R U . . .

loop_
_atom_site_aniso_label
_atom_site_aniso_U_11
_atom_site_aniso_U_22
_atom_site_aniso_U_33
_atom_site_aniso_U_23
_atom_site_aniso_U_13
_atom_site_aniso_U_12
Cd1 0.0541(4) 0.0541(4) 0.0499(5) 0.0011(3) -0.0011(3) -0.0011(5)
Br1 0.1314(13) 0.0558(7) 0.0827(9) 0.0128(7) -0.0379(9) -0.0215(7)
Br2 0.0821(8) 0.0821(8) 0.0806(12) -0.0125(7) 0.0125(7) 0.0141(10)
Br3 0.0894(7) 0.0894(7) 0.0473(7) -0.0035(6) 0.0035(6) -0.0141(13)
N006 0.060(8) 0.060(8) 0.098(17) 0.000 0.000 0.011(9)
N00B 0.120(11) 0.120(11) 0.15(2) 0.026(12) -0.026(12) 0.000(14)
N00E 0.30(4) 0.30(4) 0.13(3) -0.09(3) -0.09(3) 0.10(4)
N1 0.056(4) 0.056(4) 0.037(5) -0.001(3) 0.001(3) 0.004(5)
N2 0.043(5) 0.043(5) 0.047(9) 0.000 0.000 0.000
C1 0.105(12) 0.105(12) 0.24(4) -0.073(17) 0.073(17) -0.009(15)
C2 0.076(8) 0.076(8) 0.114(15) 0.003(9) -0.003(9) -0.008(9)
C3 0.113(10) 0.113(10) 0.061(11) -0.022(8) 0.022(8) -0.016(14)
C4 0.137(15) 0.137(15) 0.20(3) -0.074(15) 0.074(15) 0.034(19)
C5 0.079(10) 0.110(13) 0.133(14) -0.018(11) 0.014(10) -0.033(10)
C6 0.075(8) 0.123(12) 0.057(6) -0.002(8) -0.002(6) -0.020(9)
C7 2.0(4) 2.0(4) 0.15(5) 0.37(14) -0.37(14) -0.4(9)
C8 0.072(8) 0.105(10) 0.064(7) -0.006(7) -0.003(6) 0.010(7)
C9 0.075(9) 0.119(13) 0.074(8) -0.019(8) 0.011(7) 0.038(9)

loop_
_atom_type_symbol
_atom_type_description
_atom_type_scat_dispersion_real
_atom_type_scat_dispersion_imag
_atom_type_scat_source
C C 0.0033 0.0016 'International Tables Vol C Tables 4.2.6.8 and 6.1.1.4'
H H 0.0000 0.0000 'International Tables Vol C Tables 4.2.6.8 and 6.1.1.4'
N N 0.0061 0.0033 'International Tables Vol C Tables 4.2.6.8 and 6.1.1.4'
Br Br -0.2901 2.4595 'International Tables Vol C Tables 4.2.6.8 and 6.1.1.4'
Cd Cd -0.8075 1.2024 'International Tables Vol C Tables 4.2.6.8 and 6.1.1.4'

loop_
_geom_angle_atom_site_label_1
_geom_angle_atom_site_label_2
_geom_angle_atom_site_label_3
_geom_angle
_geom_angle_site_symmetry_1
_geom_angle_site_symmetry_3
_geom_angle_publ_flag
Br2 Cd1 Br3 111.76(7) . . ?
Br2 Cd1 Br1 107.69(5) . . ?
Br3 Cd1 Br1 108.58(5) . . ?
Br2 Cd1 Br1 107.69(5) . 7_665 ?
Br3 Cd1 Br1 108.58(5) . 7_665 ?
Br1 Cd1 Br1 112.58(8) . 7_665 ?
C2 N1 C6 111.6(10) . . ?
C2 N1 C6 111.7(11) . 7_665 ?
C6 N1 C6 108.6(12) . 7_665 ?
C2 N1 C3 102.2(15) . . ?
C6 N1 C3 111.3(9) . . ?
C6 N1 C3 111.3(9) 7_665 . ?
C8 N2 C8 111.6(12) 3_656 2_566 ?
C8 N2 C8 108.4(6) 3_656 6_665 ?
C8 N2 C8 108.4(6) 2_566 6_665 ?
C8 N2 C8 108.4(6) 3_656 . ?
C8 N2 C8 108.4(6) 2_566 . ?
C8 N2 C8 111.6(12) 6_665 . ?
C2 C1 C7 157(7) . . ?
C2 C1 H9 109.4 . . ?
C7 C1 H9 92.8 . . ?
C2 C1 H10 109.5 . . ?
C7 C1 H10 67.2 . . ?
H9 C1 H10 109.5 . . ?
C2 C1 H1 109.6 . . ?
C7 C1 H1 54.5 . . ?
H9 C1 H1 109.5 . . ?
H10 C1 H1 109.5 . . ?
C2 C1 H9 109(7) . 7_665 ?
C7 C1 H9 93(9) . 7_665 ?
H9 C1 H9 32.8 . 7_665 ?
H10 C1 H9 79.3 . 7_665 ?
H1 C1 H9 133.9 . 7_665 ?
C2 C1 H10 109.6(18) . 7_665 ?
C7 C1 H10 67(7) . 7_665 ?
H9 C1 H10 79.5 . 7_665 ?
H10 C1 H10 133.7 . 7_665 ?
H1 C1 H10 32.5 . 7_665 ?
H9 C1 H10 109.6 7_665 7_665 ?
C2 C1 H1 110(10) . 7_665 ?
C7 C1 H1 55(8) . 7_665 ?
H9 C1 H1 133.7 . 7_665 ?
H10 C1 H1 32.4 . 7_665 ?
H1 C1 H1 79.6 . 7_665 ?
H9 C1 H1 109.2 7_665 7_665 ?
H10 C1 H1 109.5 7_665 7_665 ?
N1 C2 C1 111(2) . . ?
N1 C2 H11 109.4 . . ?
C1 C2 H11 109.4 . . ?
N1 C2 H8 109.3 . . ?
C1 C2 H8 109.5 . . ?
H11 C2 H8 108.0 . . ?
C4 C3 N1 116(2) . . ?
C4 C3 H15 108.3 . . ?
N1 C3 H15 108.2 . . ?
C4 C3 H12 108.6 . . ?
N1 C3 H12 108.3 . . ?
H15 C3 H12 107.4 . . ?
C3 C4 H2 109.9 . . ?
C3 C4 H13 110.6 . . ?
H2 C4 H13 108.9 . . ?
C3 C4 H14 109.9 . . ?
H2 C4 H14 108.8 . . ?
H13 C4 H14 108.7 . . ?
C3 C4 H2 109(6) . 7_665 ?
H2 C4 H2 103.3 . 7_665 ?
H13 C4 H2 114.5 . 7_665 ?
H14 C4 H2 6.6 . 7_665 ?
C3 C4 H13 111(10) . 7_665 ?
H2 C4 H13 115.1 . 7_665 ?
H13 C4 H13 7.4 . 7_665 ?
H14 C4 H13 102.3 . 7_665 ?
H2 C4 H13 108.3 7_665 7_665 ?
C3 C4 H14 110(9) . 7_665 ?
H2 C4 H14 6.7 . 7_665 ?
H13 C4 H14 102.9 . 7_665 ?
H14 C4 H14 114.2 . 7_665 ?
H2 C4 H14 108.9 7_665 7_665 ?
H13 C4 H14 109.3 7_665 7_665 ?
C6 C5 H5 109.5 . . ?
C6 C5 H4 109.5 . . ?
H5 C5 H4 109.5 . . ?
C6 C5 H3 109.5 . . ?
H5 C5 H3 109.5 . . ?
H4 C5 H3 109.5 . . ?
C6 C5 H5 40.7(9) . 7_665 ?
H5 C5 H5 69.5 . 7_665 ?
H4 C5 H5 131.1 . 7_665 ?
H3 C5 H5 116.8 . 7_665 ?
C6 C5 H4 26.7(9) . 7_665 ?
H5 C5 H4 82.8 . 7_665 ?
H4 C5 H4 121.2 . 7_665 ?
H3 C5 H4 120.1 . 7_665 ?
H5 C5 H4 15.0 7_665 7_665 ?
C6 C5 H3 30.9(9) . 7_665 ?
H5 C5 H3 83.3 . 7_665 ?
H4 C5 H3 136.0 . 7_665 ?
H3 C5 H3 104.8 . 7_665 ?
H5 C5 H3 16.1 7_665 7_665 ?
H4 C5 H3 15.9 7_665 7_665 ?
N1 C6 C5 114.3(11) . . ?
N1 C6 H7 108.6 . . ?
C5 C6 H7 108.7 . . ?
N1 C6 H6 108.8 . . ?
C5 C6 H6 108.7 . . ?
H7 C6 H6 107.6 . . ?
N1 C6 H7 51.3(7) . 7_665 ?
C5 C6 H7 156.2(10) . 7_665 ?
H7 C6 H7 66.6 . 7_665 ?
H6 C6 H7 94.7 . 7_665 ?
N1 C6 H6 51.7(8) . 7_665 ?
C5 C6 H6 155.7(9) . 7_665 ?
H7 C6 H6 95.4 . 7_665 ?
H6 C6 H6 65.8 . 7_665 ?
H7 C6 H6 35.4 7_665 7_665 ?
N00E C7 C1 157(10) 2_566 . ?
N00E C7 H1 158(7) 2_566 7_665 ?
C1 C7 H1 27(7) . 7_665 ?
N2 C8 C9 113.6(13) . . ?
N2 C8 H20 108.9 . . ?
C9 C8 H20 108.8 . . ?
N2 C8 H16 108.8 . . ?
C9 C8 H16 108.8 . . ?
H20 C8 H16 107.7 . . ?
N2 C8 H20 47.7(7) . 6_665 ?
C9 C8 H20 71.6(9) . 6_665 ?
H20 C8 H20 103.4 . 6_665 ?
H16 C8 H20 146.5 . 6_665 ?
N2 C8 H16 24.1(5) . 6_665 ?
C9 C8 H16 99.5(11) . 6_665 ?
H20 C8 H16 97.2 . 6_665 ?
H16 C8 H16 132.9 . 6_665 ?
H20 C8 H16 28.0 6_665 6_665 ?
C8 C9 H18 109.5 . . ?
C8 C9 H19 109.5 . . ?
H18 C9 H19 109.4 . . ?
C8 C9 H17 109.5 . . ?
H18 C9 H17 109.4 . . ?
H19 C9 H17 109.4 . . ?
C8 C9 H18 52(2) . 6_665 ?
H18 C9 H18 75.8 . 6_665 ?
H19 C9 H18 85.0 . 6_665 ?
H17 C9 H18 160.9 . 6_665 ?
C8 C9 H19 73(2) . 6_665 ?
H18 C9 H19 51.8 . 6_665 ?
H19 C9 H19 89.0 . 6_665 ?
H17 C9 H19 158.4 . 6_665 ?
H18 C9 H19 24.8 6_665 6_665 ?
C8 C9 H17 52.9(18) . 6_665 ?
H18 C9 H17 65.0 . 6_665 ?
H19 C9 H17 98.6 . 6_665 ?
H17 C9 H17 151.3 . 6_665 ?
H18 C9 H17 15.1 6_665 6_665 ?
H19 C9 H17 20.3 6_665 6_665 ?

loop_
_geom_bond_atom_site_label_1
_geom_bond_atom_site_label_2
_geom_bond_distance
_geom_bond_site_symmetry_2
_geom_bond_publ_flag
Cd1 Br2 2.582(2) . ?
Cd1 Br3 2.5861(17) . ?
Cd1 Br1 2.5867(13) . ?
Cd1 Br1 2.5867(13) 7_665 ?
N00E C7 1.5(2) 3_656 ?
N1 C2 1.46(3) . ?
N1 C6 1.485(14) . ?
N1 C6 1.484(14) 7_665 ?
N1 C3 1.49(2) . ?
N2 C8 1.502(14) 3_656 ?
N2 C8 1.502(14) 2_566 ?
N2 C8 1.502(14) 6_665 ?
N2 C8 1.502(14) . ?
C1 C2 1.58(4) . ?
C1 C7 2.13(13) . ?
C1 H9 0.9601 . ?
C1 H10 0.9601 . ?
C1 H1 0.9601 . ?
C1 H9 0.96(17) 7_665 ?
C1 H10 0.96(6) 7_665 ?
C1 H1 1.0(2) 7_665 ?
C2 H11 0.9700 . ?
C2 H8 0.9700 . ?
C3 C4 1.47(4) . ?
C3 H15 0.9700 . ?
C3 H12 0.9700 . ?
C4 H2 0.9661 . ?
C4 H13 0.9666 . ?
C4 H14 0.9662 . ?
C4 H2 0.97(19) 7_665 ?
C4 H13 0.97(11) 7_665 ?
C4 H14 0.96(7) 7_665 ?
C5 C6 1.53(2) . ?
C5 H5 0.9600 . ?
C5 H4 0.9600 . ?
C5 H3 0.9600 . ?
C5 H5 5.00(3) 7_665 ?
C5 H4 5.71(5) 7_665 ?
C5 H3 5.52(6) 7_665 ?
C6 H7 0.9700 . ?
C6 H6 0.9700 . ?
C6 H7 2.58(2) 7_665 ?
C6 H6 2.57(2) 7_665 ?
C8 C9 1.54(2) . ?
C8 H20 0.9700 . ?
C8 H16 0.9700 . ?
C8 H20 2.72(3) 6_665 ?
C8 H16 3.31(3) 6_665 ?
C9 H18 0.9604 . ?
C9 H19 0.9604 . ?
C9 H17 0.9604 . ?
C9 H18 3.14(3) 6_665 ?
C9 H19 3.70(4) 6_665 ?
C9 H17 4.37(3) 6_665 ?

loop_
_geom_torsion_atom_site_label_1
_geom_torsion_atom_site_label_2
_geom_torsion_atom_site_label_3
_geom_torsion_atom_site_label_4
_geom_torsion
_geom_torsion_site_symmetry_1
_geom_torsion_site_symmetry_2
_geom_torsion_site_symmetry_3
_geom_torsion_site_symmetry_4
_geom_torsion_publ_flag
C6 N1 C2 C1 60.9(8) . . . . ?
C6 N1 C2 C1 -60.9(8) 7_665 . . . ?
C3 N1 C2 C1 -179.985(12) . . . . ?
C7 C1 C2 N1 -0.23(7) . . . . ?
C2 N1 C3 C4 -179.709(19) . . . . ?
C6 N1 C3 C4 -60.4(10) . . . . ?
C6 N1 C3 C4 60.9(10) 7_665 . . . ?
C2 N1 C6 C5 57.3(18) . . . . ?
C6 N1 C6 C5 -179.1(10) 7_665 . . . ?
C3 N1 C6 C5 -56(2) . . . . ?
C8 N2 C8 C9 -64.3(7) 3_656 . . . ?
C8 N2 C8 C9 174.4(13) 2_566 . . . ?
C8 N2 C8 C9 55.1(9) 6_665 . . . ?
